data_7247175
loop_
_publ_author_name
'Fan, Xiao-Xiang'
'Wang, Hong-Yu'
'Zhang, Bo'
'Kang, Xiu-Qi'
'Gu, Jin-Zhong'
'Xue, Ji-jun'

_publ_section_title
;
 Six metal--organic architectures from a 5-methoxyisophthalate linker:
 assembly, structural variety and catalytic features
;
_journal_issue 34
_journal_name_full 'RSC Advances'
_journal_page_first 23745
_journal_page_last 23753
_journal_paper_doi 10.1039/D3RA04111E
_journal_volume 13
_journal_year 2023
_chemical_formula_sum 'C19 H16 Co N2 O5'
_chemical_formula_weight 411.27
_space_group_crystal_system monoclinic
_space_group_IT_number 15
_space_group_name_Hall '-C 2yc'
_space_group_name_H-M_alt 'C 1 2/c 1'
_atom_sites_solution_hydrogens geom
_audit_creation_method SHELXL-2014/7
_audit_update_record
;
2023-06-13 deposited with the CCDC.	2023-08-01 downloaded from the CCDC.
;
_cell_angle_alpha 90
_cell_angle_beta 105.900(4)
_cell_angle_gamma 90
_cell_formula_units_Z 8
_cell_length_a 16.0459(6)
_cell_length_b 12.0320(4)
_cell_length_c 19.4535(9)
_cell_measurement_reflns_used 6302
_cell_measurement_temperature 293(2)
_cell_measurement_theta_max 65.987
_cell_measurement_theta_min 4.660
_cell_volume 3612.1(3)
_computing_cell_refinement 'Bruker SAINT'
_computing_data_collection 'Bruker APEX2'
_computing_data_reduction 'Bruker SAINT'
_computing_molecular_graphics 'Bruker SHELXTL'
_computing_publication_material 'Bruker SHELXTL'
_computing_structure_refinement 'SHELXL-2014/7 (Sheldrick, 2014)'
_computing_structure_solution 'SHELXL-2014/7 (Sheldrick, 2014)'
_diffrn_ambient_temperature 293(2)
_diffrn_measured_fraction_theta_full 0.998
_diffrn_measured_fraction_theta_max 0.998
_diffrn_measurement_device_type 'Bruker APE-II CCD'
_diffrn_measurement_method '\f and \w scans'
_diffrn_radiation_type CuK\a
_diffrn_radiation_wavelength 1.54178
_diffrn_reflns_av_R_equivalents 0.0260
_diffrn_reflns_av_unetI/netI 0.0392
_diffrn_reflns_Laue_measured_fraction_full 0.998
_diffrn_reflns_Laue_measured_fraction_max 0.998
_diffrn_reflns_limit_h_max 18
_diffrn_reflns_limit_h_min -18
_diffrn_reflns_limit_k_max 14
_diffrn_reflns_limit_k_min -9
_diffrn_reflns_limit_l_max 20
_diffrn_reflns_limit_l_min -23
_diffrn_reflns_number 6302
_diffrn_reflns_point_group_measured_fraction_full 0.998
_diffrn_reflns_point_group_measured_fraction_max 0.998
_diffrn_reflns_theta_full 65.987
_diffrn_reflns_theta_max 65.987
_diffrn_reflns_theta_min 4.660
_diffrn_source 'fine-focus sealed tube'
_exptl_absorpt_coefficient_mu 7.748
_exptl_absorpt_correction_T_max 0.370
_exptl_absorpt_correction_T_min 0.321
_exptl_absorpt_correction_type multi-scan
_exptl_absorpt_process_details SADABS
_exptl_crystal_colour pink
_exptl_crystal_density_diffrn 1.513
_exptl_crystal_description block
_exptl_crystal_F_000 1688
_exptl_crystal_size_max 0.190
_exptl_crystal_size_mid 0.180
_exptl_crystal_size_min 0.160
_exptl_transmission_factor_max 0.289
_exptl_transmission_factor_min 0.287
_refine_diff_density_max 0.499
_refine_diff_density_min -0.591
_refine_diff_density_rms 0.103
_refine_ls_extinction_method none
_refine_ls_goodness_of_fit_ref 1.048
_refine_ls_hydrogen_treatment constr
_refine_ls_matrix_type full
_refine_ls_number_parameters 245
_refine_ls_number_reflns 3136
_refine_ls_number_restraints 0
_refine_ls_restrained_S_all 1.048
_refine_ls_R_factor_all 0.0569
_refine_ls_R_factor_gt 0.0421
_refine_ls_shift/su_max 0.001
_refine_ls_shift/su_mean 0.000
_refine_ls_structure_factor_coef Fsqd
_refine_ls_weighting_details 'w=1/[\s^2^(Fo^2^)+(0.0588P)^2^+2.3655P] where P=(Fo^2^+2Fc^2^)/3'
_refine_ls_weighting_scheme calc
_refine_ls_wR_factor_gt 0.1028
_refine_ls_wR_factor_ref 0.1132
_reflns_Friedel_coverage 0.000
_reflns_number_gt 2533
_reflns_number_total 3136
_reflns_threshold_expression 'I > 2\s(I)'
_cod_data_source_file d3ra04111e2.cif
_cod_data_source_block 510-11Co
_cod_original_sg_symbol_H-M 'C 2/c'
_cod_database_code 7247175
_shelx_shelxl_version_number 2014/7
_shelx_space_group_comment
;
The symmetry employed for this shelxl refinement is uniquely defined
by the following loop, which should always be used as a source of
symmetry information in preference to the above space-group names.
They are only intended as comments.
;
_shelx_estimated_absorpt_t_min 0.321
_shelx_estimated_absorpt_t_max 0.370

loop_
_space_group_symop_operation_xyz
'x, y, z'
'-x, y, -z+1/2'
'x+1/2, y+1/2, z'
'-x+1/2, y+1/2, -z+1/2'
'-x, -y, -z'
'x, -y, z-1/2'
'-x+1/2, -y+1/2, -z'
'x+1/2, -y+1/2, z-1/2'

loop_
_atom_site_label
_atom_site_type_symbol
_atom_site_fract_x
_atom_site_fract_y
_atom_site_fract_z
_atom_site_U_iso_or_equiv
_atom_site_adp_type
_atom_site_occupancy
_atom_site_site_symmetry_order
_atom_site_calc_flag
_atom_site_refinement_flags_posn
_atom_site_refinement_flags_adp
_atom_site_refinement_flags_occupancy
_atom_site_disorder_assembly
_atom_site_disorder_group
Co1 Co 1.11786(3) 0.75427(4) 0.47533(3) 0.02933(16) Uani 1 1 d . . . . .
N1 N 1.11902(16) 0.8172(2) 0.58014(14) 0.0389(6) Uani 1 1 d . . . . .
N2 N 1.12213(16) 0.6963(2) 0.37138(14) 0.0379(6) Uani 1 1 d . . . . .
O1 O 1.01615(12) 0.64019(17) 0.47477(12) 0.0419(6) Uani 1 1 d . . . . .
O2 O 0.97884(12) 0.80714(17) 0.43427(12) 0.0395(5) Uani 1 1 d . . . . .
O3 O 0.79099(13) 0.35817(17) 0.47708(13) 0.0457(6) Uani 1 1 d . . . . .
O4 O 0.65455(12) 0.40942(16) 0.45209(12) 0.0404(6) Uani 1 1 d . . . . .
O5 O 0.65644(12) 0.81444(17) 0.37850(13) 0.0414(6) Uani 1 1 d . . . . .
C1 C 0.95911(18) 0.7116(2) 0.44951(16) 0.0292(6) Uani 1 1 d . . . . .
C2 C 0.86514(17) 0.6807(2) 0.43813(14) 0.0256(6) Uani 1 1 d . . . . .
C3 C 0.84363(16) 0.5724(2) 0.45231(14) 0.0254(6) Uani 1 1 d . . . . .
H3 H 0.8868 0.5193 0.4682 0.031 Uiso 1 1 calc R U . . .
C4 C 0.75723(16) 0.5446(2) 0.44244(14) 0.0233(6) Uani 1 1 d . . . . .
C5 C 0.73303(17) 0.4289(2) 0.45863(14) 0.0259(6) Uani 1 1 d . . . . .
C6 C 0.69237(16) 0.6238(2) 0.41797(14) 0.0251(6) Uani 1 1 d . . . . .
H6 H 0.6345 0.6049 0.4114 0.030 Uiso 1 1 calc R U . . .
C7 C 0.71455(18) 0.7305(2) 0.40361(15) 0.0258(6) Uani 1 1 d . . . . .
C8 C 0.5670(2) 0.7914(3) 0.3686(2) 0.0549(10) Uani 1 1 d . . . . .
H8A H 0.5471 0.7408 0.3294 0.082 Uiso 1 1 calc R U . . .
H8B H 0.5345 0.8593 0.3585 0.082 Uiso 1 1 calc R U . . .
H8C H 0.5589 0.7586 0.4113 0.082 Uiso 1 1 calc R U . . .
C9 C 0.80146(18) 0.7590(2) 0.41363(15) 0.0274(6) Uani 1 1 d . . . . .
H9 H 0.8162 0.8308 0.4037 0.033 Uiso 1 1 calc R U . . .
C10 C 1.1499(2) 0.7593(3) 0.6402(2) 0.0502(9) Uani 1 1 d . . . . .
H10 H 1.1717 0.6885 0.6370 0.060 Uiso 1 1 calc R U . . .
C11 C 1.1510(3) 0.7991(4) 0.7066(2) 0.0658(11) Uani 1 1 d . . . . .
H11 H 1.1736 0.7564 0.7472 0.079 Uiso 1 1 calc R U . . .
C12 C 1.1178(3) 0.9039(4) 0.7118(2) 0.0711(12) Uani 1 1 d . . . . .
H12 H 1.1179 0.9332 0.7561 0.085 Uiso 1 1 calc R U . . .
C13 C 1.0848(3) 0.9635(3) 0.6502(2) 0.0677(12) Uani 1 1 d . . . . .
H13 H 1.0610 1.0336 0.6518 0.081 Uiso 1 1 calc R U . . .
C14 C 1.0876(2) 0.9181(3) 0.58627(19) 0.0501(9) Uani 1 1 d . . . . .
H14 H 1.0664 0.9599 0.5450 0.060 Uiso 1 1 calc R U . . .
C15 C 1.1343(3) 0.5895(3) 0.3598(2) 0.0539(10) Uani 1 1 d . . . . .
H15 H 1.1423 0.5403 0.3980 0.065 Uiso 1 1 calc R U . . .
C16 C 1.1357(3) 0.5479(3) 0.2945(2) 0.0734(13) Uani 1 1 d . . . . .
H16 H 1.1455 0.4727 0.2891 0.088 Uiso 1 1 calc R U . . .
C17 C 1.1227(3) 0.6187(4) 0.2373(2) 0.0749(13) Uani 1 1 d . . . . .
H17 H 1.1223 0.5927 0.1922 0.090 Uiso 1 1 calc R U . . .
C18 C 1.1103(3) 0.7286(3) 0.2488(2) 0.0643(12) Uani 1 1 d . . . . .
H18 H 1.1017 0.7788 0.2112 0.077 Uiso 1 1 calc R U . . .
C19 C 1.1106(2) 0.7648(3) 0.3150(2) 0.0506(9) Uani 1 1 d . . . . .
H19 H 1.1024 0.8402 0.3215 0.061 Uiso 1 1 calc R U . . .

loop_
_atom_site_aniso_label
_atom_site_aniso_U_11
_atom_site_aniso_U_22
_atom_site_aniso_U_33
_atom_site_aniso_U_23
_atom_site_aniso_U_13
_atom_site_aniso_U_12
Co1 0.0221(2) 0.0214(3) 0.0437(3) 0.0101(2) 0.00768(19) -0.00665(18)
N1 0.0349(13) 0.0348(15) 0.0431(16) 0.0077(12) 0.0040(12) -0.0067(12)
N2 0.0351(13) 0.0353(15) 0.0434(16) 0.0093(12) 0.0113(12) -0.0045(12)
O1 0.0230(10) 0.0326(11) 0.0680(16) 0.0166(11) 0.0087(10) -0.0050(9)
O2 0.0296(10) 0.0283(11) 0.0595(14) 0.0127(10) 0.0106(10) -0.0115(9)
O3 0.0313(11) 0.0285(11) 0.0724(16) 0.0197(11) 0.0063(11) -0.0018(10)
O4 0.0299(11) 0.0242(10) 0.0705(16) 0.0125(10) 0.0193(10) -0.0084(9)
O5 0.0296(11) 0.0272(11) 0.0672(16) 0.0138(11) 0.0129(10) 0.0024(9)
C1 0.0279(15) 0.0276(15) 0.0329(16) 0.0048(13) 0.0097(12) -0.0094(13)
C2 0.0266(13) 0.0250(14) 0.0265(14) 0.0026(11) 0.0096(11) -0.0051(12)
C3 0.0241(13) 0.0218(14) 0.0306(15) 0.0050(12) 0.0077(11) -0.0036(11)
C4 0.0268(13) 0.0216(13) 0.0235(13) 0.0027(11) 0.0100(11) -0.0071(11)
C5 0.0275(14) 0.0226(14) 0.0283(15) 0.0046(12) 0.0090(11) -0.0054(12)
C6 0.0227(13) 0.0265(14) 0.0280(15) 0.0034(12) 0.0100(11) -0.0048(11)
C7 0.0284(14) 0.0218(14) 0.0279(14) 0.0039(11) 0.0089(12) -0.0002(11)
C8 0.0353(18) 0.049(2) 0.080(3) 0.011(2) 0.0153(18) 0.0042(16)
C9 0.0324(15) 0.0205(14) 0.0307(15) 0.0038(11) 0.0111(12) -0.0067(11)
C10 0.048(2) 0.051(2) 0.049(2) 0.0174(17) 0.0078(17) 0.0047(16)
C11 0.074(3) 0.078(3) 0.043(2) 0.018(2) 0.014(2) 0.004(2)
C12 0.098(3) 0.069(3) 0.047(2) -0.001(2) 0.021(2) -0.011(3)
C13 0.102(3) 0.037(2) 0.067(3) -0.005(2) 0.028(3) -0.005(2)
C14 0.066(2) 0.0330(18) 0.049(2) 0.0075(16) 0.0125(18) -0.0027(17)
C15 0.084(3) 0.0335(19) 0.048(2) 0.0125(17) 0.025(2) -0.0030(18)
C16 0.128(4) 0.041(2) 0.058(3) 0.0066(19) 0.036(3) 0.004(2)
C17 0.122(4) 0.063(3) 0.048(2) 0.009(2) 0.038(3) 0.009(3)
C18 0.089(3) 0.060(3) 0.047(2) 0.024(2) 0.024(2) 0.010(2)
C19 0.058(2) 0.043(2) 0.049(2) 0.0173(17) 0.0117(18) 0.0092(17)

loop_
_atom_type_symbol
_atom_type_description
_atom_type_scat_dispersion_real
_atom_type_scat_dispersion_imag
_atom_type_scat_source
C C 0.0181 0.0091 'International Tables Vol C Tables 4.2.6.8 and 6.1.1.4'
H H 0.0000 0.0000 'International Tables Vol C Tables 4.2.6.8 and 6.1.1.4'
N N 0.0311 0.0180 'International Tables Vol C Tables 4.2.6.8 and 6.1.1.4'
O O 0.0492 0.0322 'International Tables Vol C Tables 4.2.6.8 and 6.1.1.4'
Co Co -2.3653 3.6143 'International Tables Vol C Tables 4.2.6.8 and 6.1.1.4'

loop_
_geom_angle_atom_site_label_1
_geom_angle_atom_site_label_2
_geom_angle_atom_site_label_3
_geom_angle
_geom_angle_site_symmetry_1
_geom_angle_site_symmetry_3
_geom_angle_publ_flag
O3 Co1 O4 119.76(8) 5_766 3 ?
O3 Co1 O1 91.62(8) 5_766 . ?
O4 Co1 O1 148.61(8) 3 . ?
O3 Co1 N2 90.47(10) 5_766 . ?
O4 Co1 N2 90.17(9) 3 . ?
O1 Co1 N2 90.46(9) . . ?
O3 Co1 N1 89.10(10) 5_766 . ?
O4 Co1 N1 87.73(9) 3 . ?
O1 Co1 N1 92.23(9) . . ?
N2 Co1 N1 177.29(9) . . ?
O3 Co1 O2 151.20(8) 5_766 . ?
O4 Co1 O2 88.90(7) 3 . ?
O1 Co1 O2 59.72(7) . . ?
N2 Co1 O2 92.39(9) . . ?
N1 Co1 O2 89.27(9) . . ?
C14 N1 C10 117.1(3) . . ?
C14 N1 Co1 119.7(2) . . ?
C10 N1 Co1 123.1(2) . . ?
C15 N2 C19 116.7(3) . . ?
C15 N2 Co1 121.0(2) . . ?
C19 N2 Co1 122.3(2) . . ?
C1 O1 Co1 92.08(16) . . ?
C1 O2 Co1 86.94(17) . . ?
C5 O3 Co1 169.8(2) . 5_766 ?
C5 O4 Co1 119.41(18) . 3_445 ?
C7 O5 C8 117.9(2) . . ?
O2 C1 O1 121.2(2) . . ?
O2 C1 C2 120.0(3) . . ?
O1 C1 C2 118.8(2) . . ?
C9 C2 C3 120.5(2) . . ?
C9 C2 C1 120.0(2) . . ?
C3 C2 C1 119.5(2) . . ?
C4 C3 C2 119.3(3) . . ?
C4 C3 H3 120.3 . . ?
C2 C3 H3 120.3 . . ?
C3 C4 C6 120.4(2) . . ?
C3 C4 C5 120.0(2) . . ?
C6 C4 C5 119.6(2) . . ?
O3 C5 O4 123.7(2) . . ?
O3 C5 C4 118.7(2) . . ?
O4 C5 C4 117.6(2) . . ?
C7 C6 C4 119.6(2) . . ?
C7 C6 H6 120.2 . . ?
C4 C6 H6 120.2 . . ?
O5 C7 C6 124.7(2) . . ?
O5 C7 C9 115.2(2) . . ?
C6 C7 C9 120.2(3) . . ?
O5 C8 H8A 109.5 . . ?
O5 C8 H8B 109.5 . . ?
H8A C8 H8B 109.5 . . ?
O5 C8 H8C 109.5 . . ?
H8A C8 H8C 109.5 . . ?
H8B C8 H8C 109.5 . . ?
C2 C9 C7 120.0(2) . . ?
C2 C9 H9 120.0 . . ?
C7 C9 H9 120.0 . . ?
N1 C10 C11 123.2(4) . . ?
N1 C10 H10 118.4 . . ?
C11 C10 H10 118.4 . . ?
C10 C11 C12 118.8(4) . . ?
C10 C11 H11 120.6 . . ?
C12 C11 H11 120.6 . . ?
C13 C12 C11 118.4(4) . . ?
C13 C12 H12 120.8 . . ?
C11 C12 H12 120.8 . . ?
C14 C13 C12 118.9(4) . . ?
C14 C13 H13 120.6 . . ?
C12 C13 H13 120.6 . . ?
N1 C14 C13 123.5(3) . . ?
N1 C14 H14 118.2 . . ?
C13 C14 H14 118.2 . . ?
N2 C15 C16 123.4(3) . . ?
N2 C15 H15 118.3 . . ?
C16 C15 H15 118.3 . . ?
C15 C16 C17 119.2(4) . . ?
C15 C16 H16 120.4 . . ?
C17 C16 H16 120.4 . . ?
C18 C17 C16 117.7(4) . . ?
C18 C17 H17 121.1 . . ?
C16 C17 H17 121.1 . . ?
C19 C18 C17 120.3(4) . . ?
C19 C18 H18 119.9 . . ?
C17 C18 H18 119.9 . . ?
N2 C19 C18 122.7(3) . . ?
N2 C19 H19 118.6 . . ?
C18 C19 H19 118.6 . . ?

loop_
_geom_bond_atom_site_label_1
_geom_bond_atom_site_label_2
_geom_bond_distance
_geom_bond_site_symmetry_2
_geom_bond_publ_flag
Co1 O3 2.021(2) 5_766 ?
Co1 O4 2.0450(19) 3 ?
Co1 O1 2.1303(19) . ?
Co1 N2 2.158(3) . ?
Co1 N1 2.170(3) . ?
Co1 O2 2.246(2) . ?
N1 C14 1.332(4) . ?
N1 C10 1.333(4) . ?
N2 C15 1.329(4) . ?
N2 C19 1.344(4) . ?
O1 C1 1.253(3) . ?
O2 C1 1.249(3) . ?
O3 C5 1.239(3) . ?
O3 Co1 2.021(2) 5_766 ?
O4 C5 1.253(3) . ?
O4 Co1 2.0450(19) 3_445 ?
O5 C7 1.370(3) . ?
O5 C8 1.423(4) . ?
C1 C2 1.509(4) . ?
C2 C9 1.375(4) . ?
C2 C3 1.395(4) . ?
C3 C4 1.387(3) . ?
C3 H3 0.9300 . ?
C4 C6 1.395(4) . ?
C4 C5 1.501(4) . ?
C6 C7 1.381(4) . ?
C6 H6 0.9300 . ?
C7 C9 1.397(4) . ?
C8 H8A 0.9600 . ?
C8 H8B 0.9600 . ?
C8 H8C 0.9600 . ?
C9 H9 0.9300 . ?
C10 C11 1.372(6) . ?
C10 H10 0.9300 . ?
C11 C12 1.383(6) . ?
C11 H11 0.9300 . ?
C12 C13 1.373(6) . ?
C12 H12 0.9300 . ?
C13 C14 1.371(5) . ?
C13 H13 0.9300 . ?
C14 H14 0.9300 . ?
C15 C16 1.371(5) . ?
C15 H15 0.9300 . ?
C16 C17 1.371(5) . ?
C16 H16 0.9300 . ?
C17 C18 1.364(6) . ?
C17 H17 0.9300 . ?
C18 C19 1.358(6) . ?
C18 H18 0.9300 . ?
C19 H19 0.9300 . ?

loop_
_geom_hbond_atom_site_label_D
_geom_hbond_atom_site_label_H
_geom_hbond_atom_site_label_A
_geom_hbond_distance_DH
_geom_hbond_distance_HA
_geom_hbond_distance_DA
_geom_hbond_angle_DHA
_geom_hbond_site_symmetry_A
C19 H19 O4 0.93 2.58 3.100(5) 115.4 3
C16 H16 O5 0.93 2.55 3.221(4) 129.2 3_545
C13 H13 O2 0.93 2.51 3.231(5) 134.6 5_776
C10 H10 O3 0.93 2.51 3.048(5) 116.7 5_766
C19 H19 O4 0.93 2.58 3.100(5) 115.4 3
C16 H16 O5 0.93 2.55 3.221(4) 129.2 3_545
C15 H15 O3 0.93 2.67 3.133(5) 111.7 5_766
C13 H13 O2 0.93 2.51 3.231(5) 134.6 5_776
C10 H10 O3 0.93 2.51 3.048(5) 116.7 5_766
C10 H10 O3 0.93 2.51 3.048(5) 116.7 5_766
C13 H13 O2 0.93 2.51 3.231(5) 134.6 5_776
C16 H16 O5 0.93 2.55 3.221(4) 129.2 3_545
C19 H19 O4 0.93 2.58 3.100(5) 115.4 3

loop_
_geom_torsion_atom_site_label_1
_geom_torsion_atom_site_label_2
_geom_torsion_atom_site_label_3
_geom_torsion_atom_site_label_4
_geom_torsion
_geom_torsion_site_symmetry_1
_geom_torsion_site_symmetry_2
_geom_torsion_site_symmetry_3
_geom_torsion_site_symmetry_4
_geom_torsion_publ_flag
Co1 O2 C1 O1 -1.7(3) . . . . ?
Co1 O2 C1 C2 177.8(2) . . . . ?
Co1 O1 C1 O2 1.8(3) . . . . ?
Co1 O1 C1 C2 -177.7(2) . . . . ?
O2 C1 C2 C9 -2.5(4) . . . . ?
O1 C1 C2 C9 177.0(3) . . . . ?
O2 C1 C2 C3 177.1(3) . . . . ?
O1 C1 C2 C3 -3.4(4) . . . . ?
C9 C2 C3 C4 -0.9(4) . . . . ?
C1 C2 C3 C4 179.4(2) . . . . ?
C2 C3 C4 C6 0.6(4) . . . . ?
C2 C3 C4 C5 -179.0(2) . . . . ?
Co1 O3 C5 O4 -73.0(12) 5_766 . . . ?
Co1 O3 C5 C4 107.5(10) 5_766 . . . ?
Co1 O4 C5 O3 1.8(4) 3_445 . . . ?
Co1 O4 C5 C4 -178.77(18) 3_445 . . . ?
C3 C4 C5 O3 -3.8(4) . . . . ?
C6 C4 C5 O3 176.6(3) . . . . ?
C3 C4 C5 O4 176.7(3) . . . . ?
C6 C4 C5 O4 -2.8(4) . . . . ?
C3 C4 C6 C7 -0.1(4) . . . . ?
C5 C4 C6 C7 179.5(2) . . . . ?
C8 O5 C7 C6 2.1(4) . . . . ?
C8 O5 C7 C9 -178.7(3) . . . . ?
C4 C6 C7 O5 179.0(3) . . . . ?
C4 C6 C7 C9 -0.1(4) . . . . ?
C3 C2 C9 C7 0.8(4) . . . . ?
C1 C2 C9 C7 -179.5(3) . . . . ?
O5 C7 C9 C2 -179.5(3) . . . . ?
C6 C7 C9 C2 -0.3(4) . . . . ?
C14 N1 C10 C11 -0.4(5) . . . . ?
Co1 N1 C10 C11 179.8(3) . . . . ?
N1 C10 C11 C12 0.6(6) . . . . ?
C10 C11 C12 C13 0.3(7) . . . . ?
C11 C12 C13 C14 -1.3(7) . . . . ?
C10 N1 C14 C13 -0.7(5) . . . . ?
Co1 N1 C14 C13 179.1(3) . . . . ?
C12 C13 C14 N1 1.6(6) . . . . ?
C19 N2 C15 C16 0.2(6) . . . . ?
Co1 N2 C15 C16 178.6(3) . . . . ?
N2 C15 C16 C17 -1.1(7) . . . . ?
C15 C16 C17 C18 1.2(8) . . . . ?
C16 C17 C18 C19 -0.4(8) . . . . ?
C15 N2 C19 C18 0.6(6) . . . . ?
Co1 N2 C19 C18 -177.8(3) . . . . ?
C17 C18 C19 N2 -0.5(7) . . . . ?
